data_4116059
loop_
_publ_author_name
'Samuel M-F. Lo'
'Stephen S-Y. Chui'
'Lai-Yung Shek'
'Zhenyang Lin'
'Xi Xiang Zhang'
'Ge-hei Wen'
'Ian D. Williams'

_publ_section_title
;
 Solvothermal Synthesis of a Stable Coordination Polymer with
 Copper-I-Copper-II Dimer Units: [Cu4{1,4-C6H4(COO)2}3(4,4'-bipy)2]n
;
_journal_name_full 'Journal of the American Chemical Society'
_journal_page_first 6293
_journal_page_last 6294
_journal_paper_doi 10.1021/ja000416c
_journal_volume 122
_journal_year 2000
_chemical_formula_moiety 'C22 H14 Cu2 N2 O6'
_chemical_formula_sum 'C22 H14 Cu2 N2 O6'
_chemical_formula_weight 529.43
_chemical_name_systematic
;
  ?
;
_space_group_IT_number 2
_symmetry_cell_setting triclinic
_symmetry_space_group_name_Hall '-P 1'
_symmetry_space_group_name_H-M 'P -1'
_atom_sites_solution_hydrogens geom
_atom_sites_solution_primary direct
_atom_sites_solution_secondary difmap
_audit_creation_method SHELXL-97
_cell_angle_alpha 74.42(3)
_cell_angle_beta 74.58(2)
_cell_angle_gamma 84.77(3)
_cell_formula_units_Z 2
_cell_length_a 10.024(3)
_cell_length_b 10.220(3)
_cell_length_c 10.727(4)
_cell_measurement_temperature 293(2)
_cell_volume 1020.2(6)
_computing_structure_refinement 'SHELXL-97 (Sheldrick, 1997)'
_computing_structure_solution 'SHELXS-97 (Sheldrick, 1990)'
_diffrn_ambient_temperature 293(2)
_diffrn_measured_fraction_theta_full 0.992
_diffrn_measured_fraction_theta_max 0.992
_diffrn_radiation_monochromator graphite
_diffrn_radiation_source 'fine-focus sealed tube'
_diffrn_radiation_type MoK\a
_diffrn_radiation_wavelength 0.71073
_diffrn_reflns_av_R_equivalents 0.0153
_diffrn_reflns_av_sigmaI/netI 0.0355
_diffrn_reflns_limit_h_max 13
_diffrn_reflns_limit_h_min -12
_diffrn_reflns_limit_k_max 13
_diffrn_reflns_limit_k_min -12
_diffrn_reflns_limit_l_max 13
_diffrn_reflns_limit_l_min 0
_diffrn_reflns_number 5059
_diffrn_reflns_theta_full 27.55
_diffrn_reflns_theta_max 27.55
_diffrn_reflns_theta_min 2.04
_exptl_absorpt_coefficient_mu 2.128
_exptl_absorpt_correction_T_max 0.95
_exptl_absorpt_correction_T_min 0.77
_exptl_absorpt_correction_type 'Semi-empirical based on psi-scans'
_exptl_crystal_colour Dark-blue/black
_exptl_crystal_density_diffrn 1.723
_exptl_crystal_description Block
_exptl_crystal_F_000 532
_exptl_crystal_size_max 0.22
_exptl_crystal_size_mid 0.22
_exptl_crystal_size_min 0.15
_refine_diff_density_max 0.923
_refine_diff_density_min -0.976
_refine_diff_density_rms 0.102
_refine_ls_extinction_method none
_refine_ls_goodness_of_fit_ref 1.047
_refine_ls_hydrogen_treatment mixed
_refine_ls_matrix_type full
_refine_ls_number_parameters 289
_refine_ls_number_reflns 4674
_refine_ls_number_restraints 0
_refine_ls_restrained_S_all 1.047
_refine_ls_R_factor_all 0.0516
_refine_ls_R_factor_gt 0.0408
_refine_ls_shift/su_max 0.036
_refine_ls_shift/su_mean 0.003
_refine_ls_structure_factor_coef Fsqd
_refine_ls_weighting_details 'calc w=1/[\s^2^(Fo^2^)+(0.0587P)^2^+0.7994P] where P=(Fo^2^+2Fc^2^)/3'
_refine_ls_weighting_scheme calc
_refine_ls_wR_factor_gt 0.1025
_refine_ls_wR_factor_ref 0.1094
_reflns_number_gt 3897
_reflns_number_total 4674
_reflns_threshold_expression >2sigma(I)
_cod_data_source_file ja000416c.cif
_cod_data_source_block lo129
_cod_database_code 4116059

loop_
_symmetry_equiv_pos_as_xyz
'x, y, z'
'-x, -y, -z'

loop_
_atom_site_label
_atom_site_type_symbol
_atom_site_fract_x
_atom_site_fract_y
_atom_site_fract_z
_atom_site_U_iso_or_equiv
_atom_site_adp_type
_atom_site_occupancy
_atom_site_symmetry_multiplicity
_atom_site_calc_flag
_atom_site_refinement_flags
Cu1 Cu 0.32830(3) 0.91381(3) 0.12643(3) 0.02035(11) Uani 1 1 d .
Cu2 Cu 0.49846(3) 0.72680(3) 0.13376(3) 0.02083(11) Uani 1 1 d .
N1 N 0.1892(3) 1.0763(3) 0.1208(2) 0.0262(5) Uani 1 1 d .
N2 N -0.3424(3) 1.5822(3) 0.1311(2) 0.0257(5) Uani 1 1 d .
O11 O 0.3535(2) 0.9216(2) -0.05853(19) 0.0286(5) Uani 1 1 d .
O12 O 0.5036(2) 0.7470(2) -0.05015(19) 0.0269(4) Uani 1 1 d .
O21 O 0.1709(2) 0.7607(2) 0.2099(2) 0.0382(5) Uani 1 1 d .
O22 O 0.3242(2) 0.5917(3) 0.2446(3) 0.0414(6) Uani 1 1 d .
O41 O 0.3509(2) 0.9197(2) -0.7038(2) 0.0309(5) Uani 1 1 d .
O42 O 0.5174(2) 0.7606(2) -0.7041(2) 0.0331(5) Uani 1 1 d .
C1 C 0.4253(3) 0.8310(3) -0.2464(2) 0.0218(5) Uani 1 1 d .
C2 C 0.5080(3) 0.7385(3) -0.3084(3) 0.0286(6) Uani 1 1 d .
H2 H 0.5640 0.6766 -0.2633 0.034 Uiso 1 1 calc R
C3 C 0.5073(3) 0.7381(3) -0.4377(3) 0.0306(7) Uani 1 1 d .
H3 H 0.5614 0.6749 -0.4784 0.037 Uiso 1 1 calc R
C4 C 0.4256(3) 0.8323(3) -0.5061(3) 0.0232(6) Uani 1 1 d .
C5 C 0.3394(3) 0.9214(3) -0.4422(3) 0.0282(6) Uani 1 1 d .
H5 H 0.2813 0.9815 -0.4863 0.034 Uiso 1 1 calc R
C6 C 0.3394(3) 0.9215(3) -0.3136(3) 0.0277(6) Uani 1 1 d .
H6 H 0.2819 0.9820 -0.2715 0.033 Uiso 1 1 calc R
C10 C 0.4277(3) 0.8337(3) -0.1091(2) 0.0209(5) Uani 1 1 d .
C20 C 0.2070(3) 0.6465(3) 0.2719(3) 0.0290(6) Uani 1 1 d .
C21 C 0.0994(3) 0.5704(3) 0.3894(3) 0.0288(6) Uani 1 1 d .
C22 C 0.1249(3) 0.4376(3) 0.4564(3) 0.0353(7) Uani 1 1 d .
H22 H 0.2090 0.3949 0.4272 0.042 Uiso 1 1 calc R
C23 C -0.0271(3) 0.6318(4) 0.4346(3) 0.0378(8) Uani 1 1 d .
H23 H -0.0461 0.7204 0.3909 0.045 Uiso 1 1 calc R
C31 C 0.1568(5) 1.1425(5) 0.2145(4) 0.0634(14) Uani 1 1 d .
H31 H 0.2058 1.1215 0.2800 0.076 Uiso 1 1 calc R
C32 C 0.0535(5) 1.2419(5) 0.2210(4) 0.0653(15) Uani 1 1 d .
H32 H 0.0340 1.2846 0.2904 0.078 Uiso 1 1 calc R
C33 C -0.0198(3) 1.2773(3) 0.1256(3) 0.0248(6) Uani 1 1 d .
C34 C 0.0172(5) 1.2111(4) 0.0255(4) 0.0564(13) Uani 1 1 d .
H34 H -0.0280 1.2316 -0.0430 0.068 Uiso 1 1 calc R
C35 C 0.1221(4) 1.1136(4) 0.0273(4) 0.0537(12) Uani 1 1 d .
H35 H 0.1467 1.0716 -0.0427 0.064 Uiso 1 1 calc R
C40 C 0.4314(3) 0.8373(3) -0.6478(3) 0.0228(5) Uani 1 1 d .
C41 C -0.2759(4) 1.5466(4) 0.2272(3) 0.0432(9) Uani 1 1 d .
H41 H -0.3014 1.5896 0.2965 0.052 Uiso 1 1 calc R
C42 C -0.1706(4) 1.4492(4) 0.2304(4) 0.0424(9) Uani 1 1 d .
H42 H -0.1270 1.4280 0.3000 0.051 Uiso 1 1 calc R
C43 C -0.1312(3) 1.3836(3) 0.1280(3) 0.0240(6) Uani 1 1 d .
C44 C -0.2018(3) 1.4200(3) 0.0289(3) 0.0323(7) Uani 1 1 d .
H44 H -0.1794 1.3780 -0.0412 0.039 Uiso 1 1 calc R
C45 C -0.3054(3) 1.5184(3) 0.0339(3) 0.0296(6) Uani 1 1 d .
H45 H -0.3516 1.5411 -0.0339 0.035 Uiso 1 1 calc R

loop_
_atom_site_aniso_label
_atom_site_aniso_U_11
_atom_site_aniso_U_22
_atom_site_aniso_U_33
_atom_site_aniso_U_23
_atom_site_aniso_U_13
_atom_site_aniso_U_12
Cu1 0.02804(19) 0.02350(18) 0.01170(17) -0.00751(13) -0.00985(13) 0.01213(13)
Cu2 0.02598(19) 0.02666(19) 0.01179(17) -0.00839(13) -0.00904(13) 0.01303(13)
N1 0.0301(12) 0.0287(12) 0.0224(12) -0.0103(10) -0.0122(10) 0.0148(10)
N2 0.0270(12) 0.0302(12) 0.0211(12) -0.0089(10) -0.0100(9) 0.0133(10)
O11 0.0431(12) 0.0313(11) 0.0138(9) -0.0096(8) -0.0137(8) 0.0188(9)
O12 0.0350(11) 0.0353(11) 0.0134(9) -0.0111(8) -0.0123(8) 0.0175(9)
O21 0.0355(12) 0.0398(13) 0.0318(12) 0.0017(10) -0.0069(10) -0.0006(10)
O22 0.0313(12) 0.0422(14) 0.0383(13) -0.0018(11) 0.0022(10) 0.0032(10)
O41 0.0446(12) 0.0363(11) 0.0188(10) -0.0152(9) -0.0195(9) 0.0233(10)
O42 0.0441(12) 0.0430(13) 0.0201(10) -0.0194(9) -0.0186(9) 0.0254(10)
C1 0.0287(13) 0.0284(14) 0.0102(11) -0.0077(10) -0.0080(10) 0.0067(11)
C2 0.0380(16) 0.0364(16) 0.0146(13) -0.0093(11) -0.0151(11) 0.0174(13)
C3 0.0416(17) 0.0374(16) 0.0185(14) -0.0162(12) -0.0156(12) 0.0224(13)
C4 0.0312(14) 0.0267(14) 0.0156(12) -0.0098(10) -0.0117(11) 0.0102(11)
C5 0.0367(16) 0.0330(15) 0.0181(13) -0.0115(11) -0.0129(12) 0.0161(12)
C6 0.0350(15) 0.0339(15) 0.0166(13) -0.0118(11) -0.0113(11) 0.0175(12)
C10 0.0260(13) 0.0261(13) 0.0107(11) -0.0049(10) -0.0068(10) 0.0057(10)
C20 0.0328(15) 0.0357(16) 0.0202(14) -0.0084(12) -0.0071(12) -0.0029(12)
C21 0.0306(15) 0.0327(15) 0.0221(14) -0.0067(12) -0.0051(11) -0.0012(12)
C22 0.0281(15) 0.0370(17) 0.0335(17) -0.0059(13) -0.0010(13) 0.0062(13)
C23 0.0353(17) 0.0333(16) 0.0346(18) 0.0005(13) -0.0027(14) 0.0047(13)
C31 0.083(3) 0.080(3) 0.054(2) -0.047(2) -0.054(2) 0.064(3)
C32 0.086(3) 0.083(3) 0.060(3) -0.058(2) -0.056(2) 0.066(3)
C33 0.0267(13) 0.0264(14) 0.0256(14) -0.0117(11) -0.0126(11) 0.0108(11)
C34 0.074(3) 0.070(3) 0.049(2) -0.042(2) -0.048(2) 0.055(2)
C35 0.067(3) 0.071(3) 0.044(2) -0.043(2) -0.0374(19) 0.053(2)
C40 0.0294(14) 0.0281(14) 0.0146(12) -0.0097(10) -0.0110(10) 0.0100(11)
C41 0.053(2) 0.055(2) 0.0333(17) -0.0296(16) -0.0262(16) 0.0385(18)
C42 0.052(2) 0.054(2) 0.0367(18) -0.0287(17) -0.0317(16) 0.0339(17)
C43 0.0269(13) 0.0253(13) 0.0234(14) -0.0109(11) -0.0116(11) 0.0120(11)
C44 0.0395(17) 0.0392(17) 0.0261(15) -0.0196(13) -0.0177(13) 0.0219(14)
C45 0.0379(16) 0.0341(15) 0.0217(14) -0.0112(12) -0.0184(12) 0.0189(13)

loop_
_atom_type_symbol
_atom_type_description
_atom_type_scat_dispersion_real
_atom_type_scat_dispersion_imag
_atom_type_scat_source
C C 0.0033 0.0016 'International Tables Vol C Tables 4.2.6.8 and 6.1.1.4'
H H 0.0000 0.0000 'International Tables Vol C Tables 4.2.6.8 and 6.1.1.4'
N N 0.0061 0.0033 'International Tables Vol C Tables 4.2.6.8 and 6.1.1.4'
O O 0.0106 0.0060 'International Tables Vol C Tables 4.2.6.8 and 6.1.1.4'
Cu Cu 0.3201 1.2651 'International Tables Vol C Tables 4.2.6.8 and 6.1.1.4'

loop_
_geom_angle_atom_site_label_1
_geom_angle_atom_site_label_2
_geom_angle_atom_site_label_3
_geom_angle
_geom_angle_site_symmetry_1
_geom_angle_site_symmetry_3
O41 Cu1 O11 165.45(10) 1_556 .
O41 Cu1 N1 92.43(9) 1_556 .
O11 Cu1 N1 93.29(9) . .
O41 Cu1 O21 94.48(10) 1_556 .
O11 Cu1 O21 98.35(10) . .
N1 Cu1 O21 94.80(10) . .
O41 Cu1 Cu2 86.52(7) 1_556 .
O11 Cu1 Cu2 87.35(7) . .
N1 Cu1 Cu2 178.02(8) . .
O21 Cu1 Cu2 86.95(7) . .
O12 Cu2 O42 162.45(10) . 1_556
O12 Cu2 N2 92.89(9) . 1_645
O42 Cu2 N2 92.69(10) 1_556 1_645
O12 Cu2 O22 104.16(10) . .
O42 Cu2 O22 91.41(11) 1_556 .
N2 Cu2 O22 98.71(10) 1_645 .
O12 Cu2 Cu1 86.13(6) . .
O42 Cu2 Cu1 86.70(7) 1_556 .
N2 Cu2 Cu1 174.42(8) 1_645 .
O22 Cu2 Cu1 86.86(7) . .
C35 N1 C31 116.1(3) . .
C35 N1 Cu1 121.4(2) . .
C31 N1 Cu1 122.3(2) . .
C41 N2 C45 117.2(2) . .
C41 N2 Cu2 122.0(2) . 1_465
C45 N2 Cu2 120.84(19) . 1_465
C10 O11 Cu1 120.34(17) . .
C10 O12 Cu2 121.58(17) . .
C20 O21 Cu1 116.6(2) . .
C20 O22 Cu2 117.0(2) . .
C40 O41 Cu1 121.02(18) . 1_554
C40 O42 Cu2 119.73(18) . 1_554
C2 C1 C6 119.6(2) . .
C2 C1 C10 120.4(2) . .
C6 C1 C10 120.0(2) . .
C1 C2 C3 120.1(3) . .
C4 C3 C2 120.0(3) . .
C5 C4 C3 119.7(3) . .
C5 C4 C40 120.4(2) . .
C3 C4 C40 119.9(2) . .
C6 C5 C4 120.3(3) . .
C5 C6 C1 120.2(3) . .
O11 C10 O12 124.0(2) . .
O11 C10 C1 118.0(2) . .
O12 C10 C1 118.0(2) . .
O22 C20 O21 125.6(3) . .
O22 C20 C21 117.9(3) . .
O21 C20 C21 116.5(3) . .
C23 C21 C22 118.5(3) . .
C23 C21 C20 120.7(3) . .
C22 C21 C20 120.8(3) . .
C23 C22 C21 120.9(3) 2_566 .
C22 C23 C21 120.6(3) 2_566 .
N1 C31 C32 123.6(3) . .
C33 C32 C31 120.1(3) . .
C32 C33 C34 116.2(3) . .
C32 C33 C43 122.2(3) . .
C34 C33 C43 121.6(3) . .
C33 C34 C35 119.4(3) . .
N1 C35 C34 124.5(3) . .
O42 C40 O41 124.2(2) . .
O42 C40 C4 118.0(2) . .
O41 C40 C4 117.8(2) . .
N2 C41 C42 123.8(3) . .
C41 C42 C43 118.9(3) . .
C44 C43 C42 117.0(3) . .
C44 C43 C33 121.2(3) . .
C42 C43 C33 121.8(3) . .
C43 C44 C45 120.0(3) . .
N2 C45 C44 123.0(3) . .

loop_
_geom_bond_atom_site_label_1
_geom_bond_atom_site_label_2
_geom_bond_distance
_geom_bond_site_symmetry_2
Cu1 O41 1.911(2) 1_556
Cu1 O11 1.913(2) .
Cu1 N1 2.067(2) .
Cu1 O21 2.164(3) .
Cu1 Cu2 2.4423(10) .
Cu2 O12 1.915(2) .
Cu2 O42 1.922(2) 1_556
Cu2 N2 2.073(2) 1_645
Cu2 O22 2.197(3) .
N1 C35 1.308(4) .
N1 C31 1.313(4) .
N2 C41 1.326(4) .
N2 C45 1.329(4) .
N2 Cu2 2.073(2) 1_465
O11 C10 1.257(3) .
O12 C10 1.263(3) .
O21 C20 1.253(4) .
O22 C20 1.251(4) .
O41 C40 1.257(3) .
O41 Cu1 1.911(2) 1_554
O42 C40 1.256(3) .
O42 Cu2 1.922(2) 1_554
C1 C2 1.387(4) .
C1 C6 1.393(4) .
C1 C10 1.487(3) .
C2 C3 1.390(4) .
C3 C4 1.390(4) .
C4 C5 1.387(4) .
C4 C40 1.492(4) .
C5 C6 1.380(4) .
C20 C21 1.504(4) .
C21 C23 1.388(4) .
C21 C22 1.391(4) .
C22 C23 1.380(5) 2_566
C23 C22 1.380(5) 2_566
C31 C32 1.384(5) .
C32 C33 1.368(4) .
C33 C34 1.372(4) .
C33 C43 1.485(4) .
C34 C35 1.381(4) .
C41 C42 1.383(4) .
C42 C43 1.389(4) .
C43 C44 1.381(4) .
C44 C45 1.380(4) .
